data_2221379
loop_
_publ_author_name
'Shen, Yong-Miao'
'Wang, Wei'

_publ_section_title
Aqua(dicyanamido){\m-6,6'-dimethoxy-2,2'-[ethane-1,2-diylbis(nitrilomethylidyne)]diphenolato}copper(II)sodium(I)
_journal_coeditor_code HG2492
_journal_issue 4
_journal_name_full 'Acta Crystallographica Section E'
_journal_page_first m472
_journal_paper_doi 10.1107/S1600536809011064
_journal_volume 65
_journal_year 2009
_chemical_formula_iupac '[Cu Na (C18 H18 N2 O4) (C2 N3) (H2 O)]'
_chemical_formula_moiety 'C20 H20 Cu N5 Na O5'
_chemical_formula_sum 'C20 H20 Cu N5 Na O5'
_chemical_formula_weight 496.94
_chemical_name_systematic
;
Aqua(dicyanamido){\m-6,6'-dimethoxy-2,2'-[ethane-1,2-
diylbis(nitrilomethylidyne)]diphenolato}copper(II)sodium(I)
;
_space_group_IT_number 14
_symmetry_cell_setting monoclinic
_symmetry_space_group_name_Hall '-P 2ybc'
_symmetry_space_group_name_H-M 'P 1 21/c 1'
_atom_sites_solution_hydrogens geom
_atom_sites_solution_primary direct
_atom_sites_solution_secondary difmap
_audit_creation_method SHELXL-97
_cell_angle_alpha 90.00
_cell_angle_beta 101.986(4)
_cell_angle_gamma 90.00
_cell_formula_units_Z 4
_cell_length_a 7.5974(14)
_cell_length_b 22.999(4)
_cell_length_c 12.876(3)
_cell_measurement_reflns_used 3562
_cell_measurement_temperature 293(2)
_cell_measurement_theta_max 24.962
_cell_measurement_theta_min 2.785
_cell_volume 2200.8(8)
_computing_cell_refinement 'SAINT-Plus (Bruker, 2001)'
_computing_data_collection 'APEX2 (Bruker, 2004)'
_computing_data_reduction 'SAINT-Plus (Bruker, 2001)'
_computing_molecular_graphics 'SHELXTL (Sheldrick, 2008)'
_computing_publication_material 'SHELXTL (Sheldrick, 2008)'
_computing_structure_refinement 'SHELXL97 (Sheldrick, 2008)'
_computing_structure_solution 'SHELXL97 (Sheldrick, 2008)'
_diffrn_ambient_temperature 293(2)
_diffrn_measured_fraction_theta_full 1.000
_diffrn_measured_fraction_theta_max 1.000
_diffrn_measurement_device_type 'Bruker APEXII CCD area-detector'
_diffrn_measurement_method '\f and \w'
_diffrn_radiation_monochromator graphite
_diffrn_radiation_source 'fine-focus sealed tube'
_diffrn_radiation_type MoK\a
_diffrn_radiation_wavelength 0.71073
_diffrn_reflns_av_R_equivalents 0.0336
_diffrn_reflns_av_sigmaI/netI 0.0425
_diffrn_reflns_limit_h_max 8
_diffrn_reflns_limit_h_min -9
_diffrn_reflns_limit_k_max 28
_diffrn_reflns_limit_k_min -27
_diffrn_reflns_limit_l_max 15
_diffrn_reflns_limit_l_min -15
_diffrn_reflns_number 11729
_diffrn_reflns_theta_full 26.00
_diffrn_reflns_theta_max 26.00
_diffrn_reflns_theta_min 1.77
_exptl_absorpt_coefficient_mu 1.054
_exptl_absorpt_correction_T_max 0.8249
_exptl_absorpt_correction_T_min 0.7936
_exptl_absorpt_correction_type multi-scan
_exptl_absorpt_process_details '(SADABS; Sheldrick, 2003)'
_exptl_crystal_colour blue
_exptl_crystal_density_diffrn 1.500
_exptl_crystal_density_meas 1.500
_exptl_crystal_density_method 'not measured'
_exptl_crystal_description block
_exptl_crystal_F_000 1020
_exptl_crystal_size_max 0.23
_exptl_crystal_size_mid 0.21
_exptl_crystal_size_min 0.19
_refine_diff_density_max 0.414
_refine_diff_density_min -0.491
_refine_ls_extinction_method none
_refine_ls_goodness_of_fit_ref 1.030
_refine_ls_hydrogen_treatment constr
_refine_ls_matrix_type full
_refine_ls_number_parameters 291
_refine_ls_number_reflns 4314
_refine_ls_number_restraints 54
_refine_ls_restrained_S_all 1.062
_refine_ls_R_factor_all 0.0764
_refine_ls_R_factor_gt 0.0490
_refine_ls_shift/su_max 0.001
_refine_ls_shift/su_mean 0.000
_refine_ls_structure_factor_coef Fsqd
_refine_ls_weighting_details 'calc w=1/[\s^2^(Fo^2^)+(0.0747P)^2^+0.4736P] where P=(Fo^2^+2Fc^2^)/3'
_refine_ls_weighting_scheme calc
_refine_ls_wR_factor_gt 0.1247
_refine_ls_wR_factor_ref 0.1420
_reflns_number_gt 2996
_reflns_number_total 4314
_reflns_threshold_expression I>2\s(I)
_cod_data_source_file hg2492.cif
_cod_data_source_block I
_cod_original_cell_volume 2200.7(7)
_cod_original_sg_symbol_H-M 'P 21/c'
_cod_database_code 2221379
_cod_database_fobs_code 2221379

loop_
_symmetry_equiv_pos_as_xyz
'x, y, z'
'-x, y+1/2, -z+1/2'
'-x, -y, -z'
'x, -y-1/2, z-1/2'

loop_
_atom_site_type_symbol
_atom_site_label
_atom_site_fract_x
_atom_site_fract_y
_atom_site_fract_z
_atom_site_U_iso_or_equiv
_atom_site_adp_type
_atom_site_calc_flag
_atom_site_refinement_flags
_atom_site_occupancy
_atom_site_disorder_assembly
_atom_site_disorder_group
Cu Cu1 0.24890(6) 0.506744(19) 0.06032(4) 0.04808(19) Uani d . 1 . .
Na Na1 0.36641(19) 0.38275(6) 0.20334(11) 0.0492(4) Uani d . 1 . .
O O1 0.2721(4) 0.48218(10) 0.1952(2) 0.0513(6) Uani d . 1 . .
O O2 0.3153(4) 0.42658(12) 0.3689(2) 0.0705(8) Uani d . 1 . .
O O3 0.3315(3) 0.43211(10) 0.03987(18) 0.0472(6) Uani d . 1 . .
O O4 0.4284(4) 0.32308(11) 0.0497(2) 0.0619(7) Uani d . 1 . .
O O5 0.1622(4) 0.30926(12) 0.2164(2) 0.0690(8) Uani d . 1 . .
H H5B 0.1286 0.2876 0.1668 0.083 Uiso d R 1 . .
H H5A 0.1030 0.3044 0.2614 0.083 Uiso d R 1 . .
N N1 0.1661(4) 0.58079(13) 0.0845(3) 0.0549(8) Uani d . 1 . .
N N2 0.2233(4) 0.52876(15) -0.0761(3) 0.0556(8) Uani d . 1 . .
N N3 0.9191(5) 0.2881(2) 0.3649(3) 0.0874(10) Uani d U 1 . .
N N4 0.6425(6) 0.3426(2) 0.2955(3) 0.0896(11) Uani d U 1 . .
N N5 1.0355(6) 0.26675(19) 0.5447(3) 0.0868(12) Uani d U 1 . .
C C1 0.1804(5) 0.57156(17) 0.2676(4) 0.0603(11) Uani d . 1 . .
C C2 0.2396(5) 0.51238(16) 0.2741(3) 0.0492(9) Uani d . 1 . .
C C3 0.2601(6) 0.48344(18) 0.3710(3) 0.0592(10) Uani d . 1 . .
C C4 0.2247(7) 0.5129(2) 0.4559(4) 0.0818(15) Uani d . 1 . .
H H4 0.2371 0.4938 0.5207 0.098 Uiso calc R 1 . .
C C5 0.1700(8) 0.5713(3) 0.4488(5) 0.0953(17) Uani d . 1 . .
H H5 0.1493 0.5903 0.5089 0.114 Uiso calc R 1 . .
C C6 0.1479(7) 0.5995(2) 0.3589(4) 0.0807(14) Uani d . 1 . .
H H6 0.1105 0.6381 0.3553 0.097 Uiso calc R 1 . .
C C7 0.1477(6) 0.60141(17) 0.1718(4) 0.0656(12) Uani d . 1 . .
H H7 0.1090 0.6398 0.1724 0.079 Uiso calc R 1 . .
C C8 0.3386(8) 0.3935(2) 0.4617(3) 0.0885(16) Uani d . 1 . .
H H8A 0.4210 0.4129 0.5175 0.133 Uiso calc R 1 . .
H H8B 0.3861 0.3560 0.4494 0.133 Uiso calc R 1 . .
H H8C 0.2248 0.3887 0.4820 0.133 Uiso calc R 1 . .
C C9 0.3045(5) 0.4367(2) -0.1448(3) 0.0630(11) Uani d . 1 . .
C C10 0.3413(5) 0.40704(17) -0.0485(3) 0.0482(9) Uani d . 1 . .
C C11 0.3903(5) 0.34713(18) -0.0474(3) 0.0575(10) Uani d . 1 . .
C C12 0.4003(7) 0.3185(2) -0.1381(4) 0.0846(15) Uani d . 1 . .
H H12 0.4310 0.2794 -0.1364 0.101 Uiso calc R 1 . .
C C13 0.3647(9) 0.3482(4) -0.2317(5) 0.112(2) Uani d . 1 . .
H H13 0.3715 0.3289 -0.2943 0.134 Uiso calc R 1 . .
C C14 0.3192(8) 0.4058(3) -0.2353(4) 0.0973(18) Uani d . 1 . .
H H14 0.2974 0.4249 -0.3004 0.117 Uiso calc R 1 . .
C C15 0.2507(5) 0.4971(2) -0.1515(3) 0.0637(12) Uani d . 1 . .
H H15 0.2347 0.5145 -0.2181 0.076 Uiso calc R 1 . .
C C16 0.4985(7) 0.26442(18) 0.0605(4) 0.0851(15) Uani d . 1 . .
H H16A 0.4074 0.2379 0.0260 0.128 Uiso calc R 1 . .
H H16B 0.5331 0.2547 0.1345 0.128 Uiso calc R 1 . .
H H16C 0.6014 0.2618 0.0283 0.128 Uiso calc R 1 . .
C C17 0.1101(7) 0.6168(2) -0.0103(4) 0.0847(15) Uani d . 1 . .
H H17A -0.0201 0.6196 -0.0281 0.102 Uiso calc R 1 . .
H H17B 0.1590 0.6557 0.0029 0.102 Uiso calc R 1 . .
C C18 0.1742(8) 0.5909(2) -0.0959(4) 0.0906(16) Uani d . 1 . .
H H18A 0.2789 0.6122 -0.1072 0.109 Uiso calc R 1 . .
H H18B 0.0819 0.5939 -0.1602 0.109 Uiso calc R 1 . .
C C19 0.7693(7) 0.3174(2) 0.3323(3) 0.0738(10) Uani d U 1 . .
C C20 0.9740(6) 0.2781(2) 0.4624(4) 0.0659(10) Uani d U 1 . .

loop_
_atom_site_aniso_label
_atom_site_aniso_U_11
_atom_site_aniso_U_22
_atom_site_aniso_U_33
_atom_site_aniso_U_12
_atom_site_aniso_U_13
_atom_site_aniso_U_23
Cu1 0.0467(3) 0.0467(3) 0.0492(3) -0.0028(2) 0.0064(2) 0.0091(2)
Na1 0.0568(9) 0.0453(8) 0.0444(8) 0.0046(7) 0.0079(6) 0.0042(6)
O1 0.0734(18) 0.0380(13) 0.0434(14) 0.0046(12) 0.0140(12) 0.0000(11)
O2 0.115(3) 0.0577(17) 0.0409(15) 0.0092(17) 0.0201(15) 0.0046(13)
O3 0.0575(15) 0.0475(14) 0.0362(13) 0.0008(12) 0.0090(11) 0.0018(11)
O4 0.0793(19) 0.0461(15) 0.0653(19) 0.0003(13) 0.0264(15) -0.0075(13)
O5 0.088(2) 0.0678(18) 0.0566(17) -0.0200(16) 0.0264(15) -0.0101(14)
N1 0.0471(18) 0.0396(17) 0.074(2) -0.0016(14) 0.0039(16) 0.0128(16)
N2 0.0464(18) 0.063(2) 0.053(2) -0.0063(15) 0.0016(15) 0.0218(17)
N3 0.076(2) 0.125(2) 0.0618(19) 0.0281(19) 0.0156(17) 0.0111(19)
N4 0.077(2) 0.121(3) 0.065(2) 0.025(2) 0.0029(17) 0.0089(19)
N5 0.097(3) 0.087(3) 0.071(2) 0.019(2) 0.003(2) 0.015(2)
C1 0.056(2) 0.050(2) 0.072(3) 0.0021(19) 0.008(2) -0.019(2)
C2 0.051(2) 0.047(2) 0.050(2) -0.0018(17) 0.0113(17) -0.0081(17)
C3 0.065(3) 0.065(3) 0.049(2) -0.002(2) 0.0145(19) -0.011(2)
C4 0.095(4) 0.104(4) 0.047(3) 0.000(3) 0.015(2) -0.017(2)
C5 0.113(4) 0.098(4) 0.076(4) 0.009(4) 0.024(3) -0.043(3)
C6 0.083(3) 0.068(3) 0.089(4) 0.016(3) 0.015(3) -0.031(3)
C7 0.061(3) 0.037(2) 0.093(4) 0.0035(19) 0.003(2) -0.006(2)
C8 0.126(4) 0.097(4) 0.046(3) 0.000(3) 0.026(3) 0.019(2)
C9 0.044(2) 0.102(4) 0.043(2) -0.003(2) 0.0081(17) -0.002(2)
C10 0.040(2) 0.068(2) 0.037(2) -0.0084(18) 0.0090(15) -0.0053(18)
C11 0.055(2) 0.066(3) 0.056(3) -0.010(2) 0.0186(19) -0.019(2)
C12 0.089(4) 0.091(4) 0.075(3) -0.002(3) 0.022(3) -0.031(3)
C13 0.119(5) 0.160(6) 0.059(4) 0.019(5) 0.024(3) -0.037(4)
C14 0.099(4) 0.158(6) 0.036(3) 0.007(4) 0.017(2) -0.008(3)
C15 0.048(2) 0.101(4) 0.040(2) -0.006(2) 0.0053(18) 0.019(2)
C16 0.110(4) 0.044(2) 0.109(4) -0.001(2) 0.041(3) -0.011(2)
C17 0.079(3) 0.074(3) 0.099(4) 0.016(3) 0.014(3) 0.046(3)
C18 0.109(4) 0.079(3) 0.079(4) 0.001(3) 0.009(3) 0.036(3)
C19 0.069(2) 0.103(3) 0.0486(19) 0.016(2) 0.0115(18) 0.0103(19)
C20 0.062(2) 0.082(2) 0.0536(19) 0.0124(18) 0.0107(17) 0.0120(19)

loop_
_atom_type_symbol
_atom_type_description
_atom_type_scat_dispersion_real
_atom_type_scat_dispersion_imag
_atom_type_scat_source
C C 0.0033 0.0016 'International Tables Vol C Tables 4.2.6.8 and 6.1.1.4'
H H 0.0000 0.0000 'International Tables Vol C Tables 4.2.6.8 and 6.1.1.4'
N N 0.0061 0.0033 'International Tables Vol C Tables 4.2.6.8 and 6.1.1.4'
O O 0.0106 0.0060 'International Tables Vol C Tables 4.2.6.8 and 6.1.1.4'
Na Na 0.0362 0.0249 'International Tables Vol C Tables 4.2.6.8 and 6.1.1.4'
Cu Cu 0.3201 1.2651 'International Tables Vol C Tables 4.2.6.8 and 6.1.1.4'

loop_
_geom_angle_atom_site_label_1
_geom_angle_atom_site_label_2
_geom_angle_atom_site_label_3
_geom_angle_site_symmetry_1
_geom_angle_site_symmetry_3
_geom_angle
_geom_angle_publ_flag
O1 Cu1 N2 . . 177.98(13) ?
O1 Cu1 N1 . . 95.42(13) ?
N2 Cu1 N1 . . 86.24(16) ?
O1 Cu1 O3 . . 83.04(10) ?
N2 Cu1 O3 . . 95.30(14) ?
N1 Cu1 O3 . . 178.45(13) ?
O5 Na1 O3 . . 117.51(11) ?
O5 Na1 N4 . . 102.41(15) ?
O3 Na1 N4 . . 123.91(13) ?
O5 Na1 O1 . . 120.00(11) ?
O3 Na1 O1 . . 61.53(9) ?
N4 Na1 O1 . . 128.31(15) ?
O5 Na1 O2 . . 90.42(11) ?
O3 Na1 O2 . . 124.57(10) ?
N4 Na1 O2 . . 90.49(13) ?
O1 Na1 O2 . . 63.05(9) ?
O5 Na1 O4 . . 84.12(10) ?
O3 Na1 O4 . . 64.40(9) ?
N4 Na1 O4 . . 83.75(13) ?
O1 Na1 O4 . . 125.91(10) ?
O2 Na1 O4 . . 171.02(11) ?
C2 O1 Cu1 . . 126.3(2) ?
C2 O1 Na1 . . 125.6(2) ?
Cu1 O1 Na1 . . 108.12(11) ?
C3 O2 C8 . . 119.1(3) ?
C3 O2 Na1 . . 120.7(2) ?
C8 O2 Na1 . . 120.2(3) ?
C10 O3 Cu1 . . 128.2(2) ?
C10 O3 Na1 . . 123.7(2) ?
Cu1 O3 Na1 . . 107.21(11) ?
C11 O4 C16 . . 118.6(3) ?
C11 O4 Na1 . . 117.7(2) ?
C16 O4 Na1 . . 123.7(3) ?
Na1 O5 H5B . . 119.8 ?
Na1 O5 H5A . . 128.9 ?
H5B O5 H5A . . 110.5 ?
C7 N1 C17 . . 117.8(4) ?
C7 N1 Cu1 . . 126.8(3) ?
C17 N1 Cu1 . . 115.3(3) ?
C15 N2 C18 . . 119.8(4) ?
C15 N2 Cu1 . . 125.9(3) ?
C18 N2 Cu1 . . 114.2(3) ?
C20 N3 C19 . . 119.8(4) ?
C19 N4 Na1 . . 171.6(5) ?
C7 C1 C6 . . 119.1(4) ?
C7 C1 C2 . . 121.2(4) ?
C6 C1 C2 . . 119.6(4) ?
O1 C2 C3 . . 116.2(3) ?
O1 C2 C1 . . 124.9(4) ?
C3 C2 C1 . . 118.8(4) ?
C4 C3 O2 . . 126.9(4) ?
C4 C3 C2 . . 118.5(4) ?
O2 C3 C2 . . 114.5(3) ?
C3 C4 C5 . . 121.9(5) ?
C3 C4 H4 . . 119.0 ?
C5 C4 H4 . . 119.0 ?
C6 C5 C4 . . 121.0(5) ?
C6 C5 H5 . . 119.5 ?
C4 C5 H5 . . 119.5 ?
C5 C6 C1 . . 120.1(5) ?
C5 C6 H6 . . 120.0 ?
C1 C6 H6 . . 120.0 ?
N1 C7 C1 . . 125.2(4) ?
N1 C7 H7 . . 117.4 ?
C1 C7 H7 . . 117.4 ?
O2 C8 H8A . . 109.5 ?
O2 C8 H8B . . 109.5 ?
H8A C8 H8B . . 109.5 ?
O2 C8 H8C . . 109.5 ?
H8A C8 H8C . . 109.5 ?
H8B C8 H8C . . 109.5 ?
C14 C9 C10 . . 117.4(5) ?
C14 C9 C15 . . 120.8(5) ?
C10 C9 C15 . . 121.8(4) ?
O3 C10 C9 . . 121.9(4) ?
O3 C10 C11 . . 119.0(3) ?
C9 C10 C11 . . 119.1(4) ?
O4 C11 C12 . . 124.2(4) ?
O4 C11 C10 . . 114.4(3) ?
C12 C11 C10 . . 121.4(4) ?
C11 C12 C13 . . 118.9(5) ?
C11 C12 H12 . . 120.6 ?
C13 C12 H12 . . 120.6 ?
C12 C13 C14 . . 121.2(5) ?
C12 C13 H13 . . 119.4 ?
C14 C13 H13 . . 119.4 ?
C13 C14 C9 . . 122.1(5) ?
C13 C14 H14 . . 119.0 ?
C9 C14 H14 . . 119.0 ?
N2 C15 C9 . . 126.6(4) ?
N2 C15 H15 . . 116.7 ?
C9 C15 H15 . . 116.7 ?
O4 C16 H16A . . 109.5 ?
O4 C16 H16B . . 109.5 ?
H16A C16 H16B . . 109.5 ?
O4 C16 H16C . . 109.5 ?
H16A C16 H16C . . 109.5 ?
H16B C16 H16C . . 109.5 ?
C18 C17 N1 . . 108.8(4) ?
C18 C17 H17A . . 109.9 ?
N1 C17 H17A . . 109.9 ?
C18 C17 H17B . . 109.9 ?
N1 C17 H17B . . 109.9 ?
H17A C17 H17B . . 108.3 ?
C17 C18 N2 . . 112.5(4) ?
C17 C18 H18A . . 109.1 ?
N2 C18 H18A . . 109.1 ?
C17 C18 H18B . . 109.1 ?
N2 C18 H18B . . 109.1 ?
H18A C18 H18B . . 107.8 ?
N4 C19 N3 . . 174.1(5) ?
N5 C20 N3 . . 173.2(5) ?

loop_
_geom_bond_atom_site_label_1
_geom_bond_atom_site_label_2
_geom_bond_site_symmetry_2
_geom_bond_distance
_geom_bond_publ_flag
Cu1 O1 . 1.799(2) ?
Cu1 N2 . 1.800(3) ?
Cu1 N1 . 1.864(3) ?
Cu1 O3 . 1.865(2) ?
Na1 O5 . 2.324(3) ?
Na1 O3 . 2.357(3) ?
Na1 N4 . 2.373(4) ?
Na1 O1 . 2.392(3) ?
Na1 O2 . 2.461(3) ?
Na1 O4 . 2.531(3) ?
O1 C2 . 1.297(4) ?
O2 C3 . 1.375(5) ?
O2 C8 . 1.397(5) ?
O3 C10 . 1.292(4) ?
O4 C11 . 1.343(5) ?
O4 C16 . 1.446(5) ?
O5 H5B . 0.8078 ?
O5 H5A . 0.8118 ?
N1 C7 . 1.254(6) ?
N1 C17 . 1.463(5) ?
N2 C15 . 1.264(5) ?
N2 C18 . 1.485(6) ?
N3 C20 . 1.260(5) ?
N3 C19 . 1.314(6) ?
N4 C19 . 1.139(5) ?
N5 C20 . 1.097(5) ?
C1 C7 . 1.389(6) ?
C1 C6 . 1.406(6) ?
C1 C2 . 1.430(5) ?
C2 C3 . 1.393(6) ?
C3 C4 . 1.360(6) ?
C4 C5 . 1.404(7) ?
C4 H4 . 0.9300 ?
C5 C6 . 1.306(7) ?
C5 H5 . 0.9300 ?
C6 H6 . 0.9300 ?
C7 H7 . 0.9300 ?
C8 H8A . 0.9600 ?
C8 H8B . 0.9600 ?
C8 H8C . 0.9600 ?
C9 C14 . 1.389(7) ?
C9 C10 . 1.392(5) ?
C9 C15 . 1.446(6) ?
C10 C11 . 1.427(6) ?
C11 C12 . 1.356(6) ?
C12 C13 . 1.363(8) ?
C12 H12 . 0.9300 ?
C13 C14 . 1.368(9) ?
C13 H13 . 0.9300 ?
C14 H14 . 0.9300 ?
C15 H15 . 0.9300 ?
C16 H16A . 0.9600 ?
C16 H16B . 0.9600 ?
C16 H16C . 0.9600 ?
C17 C18 . 1.426(7) ?
C17 H17A . 0.9700 ?
C17 H17B . 0.9700 ?
C18 H18A . 0.9700 ?
C18 H18B . 0.9700 ?

loop_
_geom_hbond_atom_site_label_D
_geom_hbond_atom_site_label_H
_geom_hbond_atom_site_label_A
_geom_hbond_site_symmetry_A
_geom_hbond_distance_DH
_geom_hbond_distance_HA
_geom_hbond_distance_DA
_geom_hbond_angle_DHA
O5 H5B N5 4_465 0.81 2.02 2.826(5) 177.8
O5 H5A N3 1_455 0.81 2.15 2.961(5) 172.8
